data_1511799
loop_
_publ_author_name
'Falenty, A.'
'Salamatin, A. N.'
'Kuhs, W. F.'

_publ_section_title
;
 Kinetics of CO2-Hydrate Formation from Ice Powders: Data Summary and
 Modeling Extended to Low Temperatures
;
_journal_issue 16
_journal_name_full 'The Journal of Physical Chemistry C'
_journal_page_first 8443
_journal_paper_doi 10.1021/jp310972b
_journal_volume 117
_journal_year 2013
_chemical_formula_sum 'C3.665 D45.54 O30.33'
_chemical_formula_weight 620.997
_chemical_name_common CO-hydrate
_space_group_IT_number 223
_symmetry_cell_setting cubic
_symmetry_Int_Tables_number 223
_symmetry_space_group_name_Hall '-P 4n 2 3'
_symmetry_space_group_name_H-M 'P m -3 n'
_audit_creation_date 2012-08-27
_audit_update_record 2012-08-27
_cell_angle_alpha 90.000
_cell_angle_beta 90.000
_cell_angle_gamma 90.000
_cell_formula_units_Z 2
_cell_length_a 11.8679(2)
_cell_length_b 11.8679
_cell_length_c 11.8679
_cell_volume 1671.56(3)
_diffrn_radiation_probe neutron
_diffrn_source reactor/synchrotron
_diffrn_source_type 'D2B, ILL;ID31,ESRF'
_cod_data_source_file jp310972b_si_002.cif
_cod_data_source_block CO2D2OHYDRATE
_cod_original_cell_volume 1671.5(1)
_cod_original_sg_symbol_Hall -P_4n_2_3
_cod_original_formula_sum 'D45.54 O30.33 C3.665'
_cod_database_code 1511799

loop_
_symmetry_equiv_pos_site_id
_symmetry_equiv_pos_as_xyz
1 x,y,z
2 1/2-y,1/2+x,1/2+z
3 -x,-y,z
4 1/2+y,1/2-x,1/2+z
5 1/2+x,1/2-z,1/2+y
6 x,-y,-z
7 1/2+x,1/2+z,1/2-y
8 1/2+z,1/2+y,1/2-x
9 -x,y,-z
10 1/2-z,1/2+y,1/2+x
11 z,x,y
12 y,z,x
13 -y,-z,x
14 z,-x,-y
15 -y,z,-x
16 -z,-x,y
17 -z,x,-y
18 y,-z,-x
19 1/2+y,1/2+x,1/2-z
20 1/2-y,1/2-x,1/2-z
21 1/2-x,1/2+z,1/2+y
22 1/2-x,1/2-z,1/2-y
23 1/2+z,1/2-y,1/2+x
24 1/2-z,1/2-y,1/2-x
25 -x,-y,-z
26 1/2+y,1/2-x,1/2-z
27 x,y,-z
28 1/2-y,1/2+x,1/2-z
29 1/2-x,1/2+z,1/2-y
30 -x,y,z
31 1/2-x,1/2-z,1/2+y
32 1/2-z,1/2-y,1/2+x
33 x,-y,z
34 1/2+z,1/2-y,1/2-x
35 -z,-x,-y
36 -y,-z,-x
37 y,z,-x
38 -z,x,y
39 y,-z,x
40 z,x,-y
41 z,-x,y
42 -y,z,x
43 1/2-y,1/2-x,1/2+z
44 1/2+y,1/2+x,1/2+z
45 1/2+x,1/2-z,1/2-y
46 1/2+x,1/2+z,1/2+y
47 1/2-z,1/2+y,1/2-x
48 1/2+z,1/2+y,1/2+x

loop_
_atom_site_label
_atom_site_type_symbol
_atom_site_fract_x
_atom_site_fract_y
_atom_site_fract_z
_atom_site_occupancy
_atom_site_symmetry_multiplicity
_atom_site_Wyckoff_symbol
_atom_site_calc_flag
_atom_site_thermal_displace_type
_atom_site_U_iso_or_equiv
O1 O 0.1836(1) 0.1836(1) 0.1836(1) 1.000 16 i d Uiso 0.0120(23)
O2 O 0.0000 0.3087(1) 0.1172(1) 1.000 24 k d Uiso 0.0120(23)
O3 O 0.2500 0.0000 0.5000 1.000 6 c d Uiso 0.0120(23)
D4 D 0.7320 0.7320 0.7320 0.495 16 i d Uiso 0.0211(19)
D5 D 0.0000 0.5682 0.7936 0.495 24 k d Uiso 0.0211(19)
D6 D 0.0000 0.6218 0.8420 0.495 24 k d Uiso 0.0211(19)
D7 D 0.0000 0.6834 0.9629 0.495 24 k d Uiso 0.0211(19)
D8 D 0.0664 0.2671 0.1344 0.495 48 l d Uiso 0.0211(19)
D9 D 0.1190 0.2301 0.1638 0.495 48 l d Uiso 0.0211(19)
O10 O 0.4710 0.9094 0.7544 0.249(0) 48 l d Uiso 0.02500
C11 C 0.2575 0.5000 0.0000 0.498(1) 12 h d Uiso 0.00939
C12 C 0.0000 0.0000 0.0000 0.676(2) 2 a d Uiso 0.00939
013 O 0.0000 0.0836 0.0513 0.113(0) 24 k d Uiso 0.02500

loop_
_atom_type_symbol
_atom_type_radius_bond
D 1.200
O 1.200
C 1.200
